data_2215215
loop_
_publ_author_name
'Lucky, Rahima A.'
'Sui, Ruohong'
'Charpentier, Paul A.'
'Jennings, Michael C.'

_publ_section_title
Decakis(\m~2~-acetato-\k^2^<i>O</i>:<i>O</i>')bis(\m~2~-isopropoxy-\k^2^<i>O</i>:<i>O</i>)tetraisopropoxytetra-\m~3~-oxo-tetratitaniumdizirconium
_journal_coeditor_code LH2485
_journal_issue 9
_journal_name_full 'Acta Crystallographica Section E'
_journal_page_first m2429
_journal_page_last m2430
_journal_paper_doi 10.1107/S1600536807041694
_journal_volume 63
_journal_year 2007
_chemical_formula_iupac '[Ti4 Zr2 (C2 H3 O2)10 (C3 H7 O)6 O4]'
_chemical_formula_moiety 'C38 H72 O30 Ti4 Zr2'
_chemical_formula_sum 'C38 H72 O30 Ti4 Zr2'
_chemical_formula_weight 1383.00
_chemical_name_systematic \k^2^<i>O</i>:<i>O</i>)tetraisopropoxytetra-\m~3~-oxo-tetratitaniumdizirconium
_space_group_IT_number 2
_symmetry_cell_setting triclinic
_symmetry_space_group_name_Hall '-P 1'
_symmetry_space_group_name_H-M 'P -1'
_atom_sites_solution_hydrogens geom
_atom_sites_solution_primary direct
_atom_sites_solution_secondary difmap
_audit_creation_method SHELXL-97
_cell_angle_alpha 94.713(2)
_cell_angle_beta 90.775(2)
_cell_angle_gamma 105.608(2)
_cell_formula_units_Z 1
_cell_length_a 10.1178(4)
_cell_length_b 11.9884(5)
_cell_length_c 12.3722(4)
_cell_measurement_reflns_used 10310
_cell_measurement_temperature 296(2)
_cell_measurement_theta_max 27.48
_cell_measurement_theta_min 2.04
_cell_volume 1439.48(10)
_computing_cell_refinement 'DENZO-SMN (Otwinowski & Minor, 1997)'
_computing_data_collection 'COLLECT (Nonius, 2001)'
_computing_data_reduction DENZO-SMN
_computing_molecular_graphics 'SHELXTL/PC (Sheldrick, 2001)'
_computing_publication_material SHELXTL/PC
_computing_structure_refinement 'SHELXL97 (Sheldrick, 1997)'
_computing_structure_solution 'SHELXS97 (Sheldrick, 1997)'
_diffrn_ambient_temperature 296(2)
_diffrn_measured_fraction_theta_full 0.998
_diffrn_measured_fraction_theta_max 0.998
_diffrn_measurement_device_type 'Nonius KappaCCD'
_diffrn_measurement_method '\f scans, and \w scans with \k offsets'
_diffrn_radiation_monochromator graphite
_diffrn_radiation_source 'fine-focus sealed tube'
_diffrn_radiation_type MoK\a
_diffrn_radiation_wavelength 0.71073
_diffrn_reflns_av_R_equivalents 0.053
_diffrn_reflns_av_sigmaI/netI 0.0453
_diffrn_reflns_limit_h_max 12
_diffrn_reflns_limit_h_min -12
_diffrn_reflns_limit_k_max 12
_diffrn_reflns_limit_k_min -14
_diffrn_reflns_limit_l_max 14
_diffrn_reflns_limit_l_min -14
_diffrn_reflns_number 15521
_diffrn_reflns_theta_full 25.03
_diffrn_reflns_theta_max 25.03
_diffrn_reflns_theta_min 2.62
_diffrn_standards_number 0
_exptl_absorpt_coefficient_mu 0.961
_exptl_absorpt_correction_T_max 0.969
_exptl_absorpt_correction_T_min 0.832
_exptl_absorpt_correction_type multi-scan
_exptl_absorpt_process_details '(SORTAV; Blessing, 1995)'
_exptl_crystal_colour colourless
_exptl_crystal_density_diffrn 1.595
_exptl_crystal_density_method 'not measured'
_exptl_crystal_description plate
_exptl_crystal_F_000 708
_exptl_crystal_size_max 0.20
_exptl_crystal_size_mid 0.07
_exptl_crystal_size_min 0.04
_refine_diff_density_max 0.451
_refine_diff_density_min -0.624
_refine_ls_extinction_method none
_refine_ls_goodness_of_fit_ref 1.038
_refine_ls_hydrogen_treatment constr
_refine_ls_matrix_type full
_refine_ls_number_parameters 343
_refine_ls_number_reflns 5064
_refine_ls_number_restraints 28
_refine_ls_restrained_S_all 1.041
_refine_ls_R_factor_all 0.0565
_refine_ls_R_factor_gt 0.0428
_refine_ls_shift/su_max 0.002
_refine_ls_shift/su_mean 0.000
_refine_ls_structure_factor_coef Fsqd
_refine_ls_weighting_details 'calc w=1/[\s^2^(Fo^2^)+(0.0533P)^2^+1.8365P] where P=(Fo^2^+2Fc^2^)/3'
_refine_ls_weighting_scheme calc
_refine_ls_wR_factor_gt 0.1073
_refine_ls_wR_factor_ref 0.1161
_reflns_number_gt 4164
_reflns_number_total 5064
_reflns_threshold_expression I>2\s(I)
_cod_data_source_file lh2485.cif
_cod_data_source_block I
_cod_original_cell_volume 1439.48(9)
_cod_database_code 2215215
_cod_database_fobs_code 2215215

loop_
_symmetry_equiv_pos_as_xyz
'x, y, z'
'-x, -y, -z'

loop_
_atom_site_type_symbol
_atom_site_label
_atom_site_fract_x
_atom_site_fract_y
_atom_site_fract_z
_atom_site_U_iso_or_equiv
_atom_site_adp_type
_atom_site_calc_flag
_atom_site_refinement_flags
_atom_site_occupancy
_atom_site_disorder_assembly
_atom_site_disorder_group
Zr Zr1 0.36683(4) 0.91306(3) 0.91786(3) 0.03491(13) Uani d . 1 . .
Ti Ti2 0.64206(7) 0.97018(6) 0.79062(5) 0.03841(19) Uani d . 1 . .
Ti Ti3 0.35561(8) 0.74024(7) 0.69502(6) 0.0452(2) Uani d . 1 A .
O O1 0.4534(3) 0.8919(2) 0.7651(2) 0.0392(6) Uani d . 1 . .
O O2 0.4157(3) 1.0079(2) 1.07191(19) 0.0371(6) Uani d . 1 . .
O O11 0.2824(3) 0.7274(2) 0.8373(2) 0.0447(7) Uani d . 1 . .
C C12 0.1925(5) 0.6317(4) 0.8897(5) 0.0681(14) Uani d . 1 . .
H H12A 0.1869 0.6599 0.9656 0.082 Uiso calc R 1 . .
C C13 0.0541(6) 0.6062(6) 0.8399(6) 0.094(2) Uani d . 1 . .
H H13A 0.0256 0.6765 0.8414 0.141 Uiso calc R 1 . .
H H13B -0.0086 0.5508 0.8797 0.141 Uiso calc R 1 . .
H H13C 0.0546 0.5746 0.7661 0.141 Uiso calc R 1 . .
C C14 0.2513(7) 0.5290(5) 0.8899(6) 0.0912(19) Uani d . 1 . .
H H14A 0.2558 0.4975 0.8166 0.137 Uiso calc R 1 . .
H H14B 0.1936 0.4707 0.9301 0.137 Uiso calc R 1 . .
H H14C 0.3419 0.5534 0.9232 0.137 Uiso calc R 1 . .
O O21 0.6591(3) 1.1083(3) 0.7418(2) 0.0527(7) Uani d . 1 . .
C C22 0.7334(8) 1.2032(6) 0.6853(6) 0.103(2) Uani d . 1 . .
H H22A 0.6695 1.2203 0.6330 0.123 Uiso calc R 1 . .
C C23 0.7868(12) 1.3112(6) 0.7649(9) 0.184(5) Uani d . 1 . .
H H23A 0.7423 1.2986 0.8326 0.276 Uiso calc R 1 . .
H H23B 0.7674 1.3769 0.7355 0.276 Uiso calc R 1 . .
H H23C 0.8841 1.3258 0.7767 0.276 Uiso calc R 1 . .
C C24 0.8473(10) 1.1835(7) 0.6272(7) 0.154(4) Uani d . 1 . .
H H24A 0.9241 1.1931 0.6769 0.231 Uiso calc R 1 . .
H H24B 0.8717 1.2382 0.5735 0.231 Uiso calc R 1 . .
H H24C 0.8227 1.1059 0.5922 0.231 Uiso calc R 1 . .
O O31 0.2771(3) 0.6024(3) 0.6257(3) 0.0611(9) Uani d DU 1 . .
C C32A 0.261(2) 0.5116(17) 0.5429(16) 0.143(4) Uiso d PDU 0.50 A 1
H H32A 0.3207 0.5464 0.4857 0.172 Uiso calc PR 0.50 A 1
C C33A 0.129(2) 0.479(2) 0.4949(19) 0.179(9) Uiso d PDU 0.50 A 1
H H33A 0.1226 0.4167 0.4391 0.269 Uiso calc PR 0.50 A 1
H H33B 0.1110 0.5440 0.4637 0.269 Uiso calc PR 0.50 A 1
H H33C 0.0635 0.4528 0.5489 0.269 Uiso calc PR 0.50 A 1
C C34A 0.324(3) 0.425(2) 0.581(2) 0.204(11) Uiso d PDU 0.50 A 1
H H34A 0.2740 0.3493 0.5503 0.306 Uiso calc PR 0.50 A 1
H H34B 0.3224 0.4283 0.6586 0.306 Uiso calc PR 0.50 A 1
H H34C 0.4176 0.4417 0.5589 0.306 Uiso calc PR 0.50 A 1
C C32B 0.292(3) 0.5001(15) 0.5687(16) 0.143(4) Uiso d PDU 0.50 A 2
H H32B 0.3791 0.4910 0.5965 0.172 Uiso calc PR 0.50 A 2
C C33B 0.308(3) 0.507(2) 0.4565(18) 0.207(11) Uiso d PDU 0.50 A 2
H H33D 0.2603 0.5596 0.4314 0.310 Uiso calc PR 0.50 A 2
H H33E 0.2716 0.4313 0.4190 0.310 Uiso calc PR 0.50 A 2
H H33F 0.4041 0.5348 0.4426 0.310 Uiso calc PR 0.50 A 2
C C34B 0.191(3) 0.396(2) 0.592(2) 0.190(10) Uiso d PDU 0.50 A 2
H H34D 0.1753 0.3399 0.5303 0.286 Uiso calc PR 0.50 A 2
H H34E 0.1060 0.4141 0.6096 0.286 Uiso calc PR 0.50 A 2
H H34F 0.2227 0.3643 0.6532 0.286 Uiso calc PR 0.50 A 2
O O41 0.5140(3) 0.6760(3) 0.7397(3) 0.0548(8) Uani d . 1 . .
C C42 0.6246(4) 0.7114(4) 0.7958(4) 0.0492(10) Uani d . 1 A .
O O43 0.6846(3) 0.8148(3) 0.8253(2) 0.0506(7) Uani d . 1 . .
C C44 0.6887(6) 0.6198(5) 0.8282(5) 0.0821(17) Uani d . 1 . .
H H44A 0.7317 0.5920 0.7669 0.123 Uiso calc R 1 A .
H H44B 0.6192 0.5565 0.8529 0.123 Uiso calc R 1 . .
H H44C 0.7563 0.6522 0.8855 0.123 Uiso calc R 1 . .
O O45 0.4674(3) 0.7947(3) 0.5625(2) 0.0590(8) Uani d . 1 . .
C C46 0.5882(5) 0.8594(4) 0.5547(3) 0.0559(12) Uani d . 1 A .
O O47 0.6705(3) 0.9047(3) 0.6325(2) 0.0561(8) Uani d . 1 . .
C C48 0.6347(7) 0.8837(6) 0.4403(4) 0.092(2) Uani d . 1 . .
H H48A 0.6134 0.9531 0.4212 0.138 Uiso calc R 1 A .
H H48B 0.5880 0.8194 0.3900 0.138 Uiso calc R 1 . .
H H48C 0.7320 0.8940 0.4376 0.138 Uiso calc R 1 . .
O O51 0.8441(3) 1.0276(3) 0.8471(2) 0.0480(7) Uani d . 1 . .
C C52 0.8950(4) 1.0991(4) 0.9271(3) 0.0419(9) Uani d . 1 A .
O O53 0.8269(3) 1.1369(2) 0.9984(2) 0.0473(7) Uani d . 1 . .
C C54 1.0481(4) 1.1436(5) 0.9367(4) 0.0637(13) Uani d . 1 . .
H H54A 1.0757 1.2222 0.9171 0.096 Uiso calc R 1 A .
H H54B 1.0883 1.0956 0.8890 0.096 Uiso calc R 1 . .
H H54C 1.0785 1.1415 1.0102 0.096 Uiso calc R 1 . .
O O61 0.3775(3) 1.0931(2) 0.8858(2) 0.0441(6) Uani d . 1 . .
C C62 0.4569(4) 1.1892(4) 0.9196(3) 0.0455(10) Uani d . 1 . .
O O63 0.5568(3) 1.2066(2) 0.9872(2) 0.0440(6) Uani d . 1 . .
C C64 0.4300(6) 1.2946(4) 0.8765(5) 0.0711(15) Uani d . 1 . .
H H64A 0.4652 1.3027 0.8050 0.107 Uiso calc R 1 . .
H H64B 0.4747 1.3624 0.9236 0.107 Uiso calc R 1 . .
H H64C 0.3330 1.2861 0.8733 0.107 Uiso calc R 1 . .
O O71 0.2073(3) 0.8079(3) 0.6488(2) 0.0528(7) Uani d . 1 . .
C C72 0.1513(4) 0.8744(4) 0.7072(3) 0.0485(10) Uani d . 1 A .
O O73 0.1912(3) 0.9176(3) 0.7996(2) 0.0482(7) Uani d . 1 . .
C C74 0.0268(6) 0.8987(6) 0.6578(4) 0.0774(16) Uani d . 1 . .
H H74A -0.0505 0.8318 0.6598 0.116 Uiso calc R 1 A .
H H74B 0.0433 0.9156 0.5839 0.116 Uiso calc R 1 . .
H H74C 0.0079 0.9642 0.6981 0.116 Uiso calc R 1 . .

loop_
_atom_site_aniso_label
_atom_site_aniso_U_11
_atom_site_aniso_U_22
_atom_site_aniso_U_33
_atom_site_aniso_U_12
_atom_site_aniso_U_13
_atom_site_aniso_U_23
Zr1 0.0278(2) 0.0345(2) 0.0407(2) 0.00664(15) 0.00253(14) -0.00048(15)
Ti2 0.0311(4) 0.0410(4) 0.0416(4) 0.0078(3) 0.0053(3) 0.0010(3)
Ti3 0.0373(4) 0.0457(4) 0.0488(4) 0.0087(3) 0.0006(3) -0.0089(3)
O1 0.0357(14) 0.0403(15) 0.0412(14) 0.0111(12) 0.0015(11) -0.0001(11)
O2 0.0323(14) 0.0365(14) 0.0415(14) 0.0087(11) 0.0033(11) -0.0007(11)
O11 0.0389(15) 0.0359(15) 0.0532(16) 0.0013(12) 0.0056(12) -0.0029(12)
C12 0.067(3) 0.048(3) 0.082(3) 0.004(2) 0.013(3) -0.001(2)
C13 0.061(4) 0.092(5) 0.119(5) 0.003(3) 0.003(3) 0.004(4)
C14 0.104(5) 0.057(3) 0.116(5) 0.025(3) 0.011(4) 0.021(3)
O21 0.0484(18) 0.0498(18) 0.0569(17) 0.0051(14) 0.0066(14) 0.0129(14)
C22 0.093(5) 0.096(5) 0.120(5) 0.010(4) 0.019(4) 0.056(4)
C23 0.246(13) 0.058(5) 0.215(11) -0.018(6) 0.118(10) -0.001(6)
C24 0.185(9) 0.118(7) 0.135(7) -0.010(6) 0.096(7) 0.025(5)
O31 0.0553(19) 0.0532(19) 0.0669(19) 0.0098(15) -0.0031(15) -0.0225(16)
O41 0.0447(18) 0.0458(17) 0.073(2) 0.0145(14) -0.0017(15) -0.0080(15)
C42 0.041(2) 0.049(3) 0.059(3) 0.017(2) 0.005(2) -0.001(2)
O43 0.0428(17) 0.0445(17) 0.0647(18) 0.0145(14) -0.0024(14) -0.0029(14)
C44 0.066(4) 0.054(3) 0.129(5) 0.023(3) -0.020(3) 0.004(3)
O45 0.053(2) 0.071(2) 0.0470(17) 0.0109(17) 0.0053(14) -0.0115(15)
C46 0.050(3) 0.071(3) 0.045(2) 0.015(2) 0.008(2) -0.002(2)
O47 0.0444(17) 0.069(2) 0.0493(17) 0.0102(15) 0.0078(14) -0.0079(15)
C48 0.089(4) 0.122(5) 0.050(3) 0.003(4) 0.015(3) 0.000(3)
O51 0.0301(14) 0.0549(18) 0.0551(17) 0.0074(13) 0.0056(12) -0.0044(14)
C52 0.032(2) 0.046(2) 0.048(2) 0.0086(18) 0.0056(17) 0.0084(19)
O53 0.0322(15) 0.0510(17) 0.0533(16) 0.0043(13) 0.0090(12) -0.0055(13)
C54 0.032(2) 0.074(3) 0.079(3) 0.007(2) 0.006(2) -0.006(3)
O61 0.0384(15) 0.0399(16) 0.0531(16) 0.0092(13) -0.0041(12) 0.0043(13)
C62 0.037(2) 0.042(2) 0.058(2) 0.0116(19) 0.0029(19) 0.0052(19)
O63 0.0375(16) 0.0341(15) 0.0577(17) 0.0057(12) -0.0008(13) 0.0025(12)
C64 0.068(3) 0.047(3) 0.098(4) 0.013(2) -0.020(3) 0.017(3)
O71 0.0431(17) 0.063(2) 0.0517(17) 0.0163(15) -0.0039(13) -0.0047(15)
C72 0.037(2) 0.056(3) 0.051(2) 0.013(2) -0.0019(19) -0.003(2)
O73 0.0354(15) 0.0535(18) 0.0557(17) 0.0151(13) -0.0042(13) -0.0050(14)
C74 0.059(3) 0.109(5) 0.072(3) 0.042(3) -0.013(3) -0.008(3)

loop_
_atom_type_symbol
_atom_type_description
_atom_type_scat_dispersion_real
_atom_type_scat_dispersion_imag
_atom_type_scat_source
C C 0.0033 0.0016 'International Tables Vol C Tables 4.2.6.8 and 6.1.1.4'
H H 0.0000 0.0000 'International Tables Vol C Tables 4.2.6.8 and 6.1.1.4'
O O 0.0106 0.0060 'International Tables Vol C Tables 4.2.6.8 and 6.1.1.4'
Ti Ti 0.2776 0.4457 'International Tables Vol C Tables 4.2.6.8 and 6.1.1.4'
Zr Zr -2.9673 0.5597 'International Tables Vol C Tables 4.2.6.8 and 6.1.1.4'

loop_
_geom_angle_atom_site_label_1
_geom_angle_atom_site_label_2
_geom_angle_atom_site_label_3
_geom_angle_site_symmetry_1
_geom_angle_site_symmetry_3
_geom_angle
O2 Zr1 O1 . . 140.96(10)
O2 Zr1 O2 . 2_677 72.20(11)
O1 Zr1 O2 . 2_677 69.68(10)
O2 Zr1 O53 . 2_677 76.97(10)
O1 Zr1 O53 . 2_677 141.85(10)
O2 Zr1 O53 2_677 2_677 148.21(10)
O2 Zr1 O61 . . 75.99(10)
O1 Zr1 O61 . . 88.40(10)
O2 Zr1 O61 2_677 . 78.44(10)
O53 Zr1 O61 2_677 . 101.67(11)
O2 Zr1 O63 . 2_677 77.27(10)
O1 Zr1 O63 . 2_677 102.10(10)
O2 Zr1 O63 2_677 2_677 77.47(10)
O53 Zr1 O63 2_677 2_677 88.45(11)
O61 Zr1 O63 . 2_677 148.32(10)
O2 Zr1 O11 . . 141.88(10)
O1 Zr1 O11 . . 68.41(10)
O2 Zr1 O11 2_677 . 119.81(9)
O53 Zr1 O11 2_677 . 80.96(10)
O61 Zr1 O11 . . 139.47(10)
O63 Zr1 O11 2_677 . 71.41(10)
O2 Zr1 O73 . . 126.31(9)
O1 Zr1 O73 . . 78.02(10)
O2 Zr1 O73 2_677 . 134.51(10)
O53 Zr1 O73 2_677 . 71.69(11)
O61 Zr1 O73 . . 69.29(10)
O63 Zr1 O73 2_677 . 141.88(10)
O11 Zr1 O73 . . 73.50(10)
O2 Zr1 Ti2 . . 105.70(7)
O1 Zr1 Ti2 . . 35.70(7)
O2 Zr1 Ti2 2_677 . 33.99(6)
O53 Zr1 Ti2 2_677 . 176.67(7)
O61 Zr1 Ti2 . . 81.03(7)
O63 Zr1 Ti2 2_677 . 90.22(7)
O11 Zr1 Ti2 . . 95.72(7)
O73 Zr1 Ti2 . . 107.73(7)
O2 Zr1 Ti3 . . 165.63(7)
O1 Zr1 Ti3 . . 34.20(7)
O2 Zr1 Ti3 2_677 . 98.04(6)
O53 Zr1 Ti3 2_677 . 110.59(7)
O61 Zr1 Ti3 . . 113.07(7)
O63 Zr1 Ti3 2_677 . 90.48(7)
O11 Zr1 Ti3 . . 34.77(7)
O73 Zr1 Ti3 . . 68.06(7)
Ti2 Zr1 Ti3 . . 66.362(19)
O2 Zr1 Zr1 . 2_677 36.38(7)
O1 Zr1 Zr1 . 2_677 105.14(7)
O2 Zr1 Zr1 2_677 2_677 35.82(6)
O53 Zr1 Zr1 2_677 2_677 113.02(7)
O61 Zr1 Zr1 . 2_677 74.12(7)
O63 Zr1 Zr1 2_677 2_677 74.30(7)
O11 Zr1 Zr1 . 2_677 142.49(7)
O73 Zr1 Zr1 . 2_677 143.19(7)
Ti2 Zr1 Zr1 . 2_677 69.503(17)
Ti3 Zr1 Zr1 . 2_677 133.05(2)
O21 Ti2 O2 . 2_677 101.96(13)
O21 Ti2 O1 . . 104.06(13)
O2 Ti2 O1 2_677 . 81.71(11)
O21 Ti2 O51 . . 88.72(13)
O2 Ti2 O51 2_677 . 90.22(11)
O1 Ti2 O51 . . 166.02(12)
O21 Ti2 O43 . . 161.19(13)
O2 Ti2 O43 2_677 . 91.35(12)
O1 Ti2 O43 . . 90.87(12)
O51 Ti2 O43 . . 77.87(12)
O21 Ti2 O47 . . 88.87(13)
O2 Ti2 O47 2_677 . 165.51(13)
O1 Ti2 O47 . . 86.37(11)
O51 Ti2 O47 . . 99.72(11)
O43 Ti2 O47 . . 80.58(12)
O21 Ti2 Zr1 . . 106.25(10)
O2 Ti2 Zr1 2_677 . 41.05(8)
O1 Ti2 Zr1 . . 40.69(7)
O51 Ti2 Zr1 . . 130.54(8)
O43 Ti2 Zr1 . . 92.52(8)
O47 Ti2 Zr1 . . 126.75(9)
O31 Ti3 O11 . . 103.45(14)
O31 Ti3 O1 . . 175.91(13)
O11 Ti3 O1 . . 79.97(11)
O31 Ti3 O71 . . 93.18(14)
O11 Ti3 O71 . . 90.21(12)
O1 Ti3 O71 . . 89.02(12)
O31 Ti3 O41 . . 88.12(14)
O11 Ti3 O41 . . 91.42(13)
O1 Ti3 O41 . . 89.57(11)
O71 Ti3 O41 . . 177.63(14)
O31 Ti3 O45 . . 91.71(14)
O11 Ti3 O45 . . 164.65(12)
O1 Ti3 O45 . . 84.79(12)
O71 Ti3 O45 . . 91.39(13)
O41 Ti3 O45 . . 86.59(13)
O31 Ti3 Zr1 . . 146.00(11)
O11 Ti3 Zr1 . . 42.94(8)
O1 Ti3 Zr1 . . 37.72(8)
O71 Ti3 Zr1 . . 83.70(8)
O41 Ti3 Zr1 . . 96.33(8)
O45 Ti3 Zr1 . . 122.15(9)
Ti2 O1 Ti3 . . 133.57(14)
Ti2 O1 Zr1 . . 103.61(11)
Ti3 O1 Zr1 . . 108.08(12)
Ti2 O2 Zr1 2_677 . 145.76(14)
Ti2 O2 Zr1 2_677 2_677 104.95(12)
Zr1 O2 Zr1 . 2_677 107.80(10)
C12 O11 Ti3 . . 133.3(3)
C12 O11 Zr1 . . 124.4(3)
Ti3 O11 Zr1 . . 102.28(12)
O11 C12 C13 . . 108.6(5)
O11 C12 C14 . . 111.8(4)
C13 C12 C14 . . 114.9(5)
O11 C12 H12A . . 107.1
C13 C12 H12A . . 107.1
C14 C12 H12A . . 107.1
C12 C13 H13A . . 109.5
C12 C13 H13B . . 109.5
H13A C13 H13B . . 109.5
C12 C13 H13C . . 109.5
H13A C13 H13C . . 109.5
H13B C13 H13C . . 109.5
C12 C14 H14A . . 109.5
C12 C14 H14B . . 109.5
H14A C14 H14B . . 109.5
C12 C14 H14C . . 109.5
H14A C14 H14C . . 109.5
H14B C14 H14C . . 109.5
C22 O21 Ti2 . . 150.7(4)
O21 C22 C24 . . 115.2(6)
O21 C22 C23 . . 109.8(6)
C24 C22 C23 . . 107.9(7)
O21 C22 H22A . . 107.9
C24 C22 H22A . . 107.9
C23 C22 H22A . . 107.9
C22 C23 H23A . . 109.5
C22 C23 H23B . . 109.5
H23A C23 H23B . . 109.5
C22 C23 H23C . . 109.5
H23A C23 H23C . . 109.5
H23B C23 H23C . . 109.5
C22 C24 H24A . . 109.5
C22 C24 H24B . . 109.5
H24A C24 H24B . . 109.5
C22 C24 H24C . . 109.5
H24A C24 H24C . . 109.5
H24B C24 H24C . . 109.5
C32A O31 Ti3 . . 155.7(11)
C32B O31 Ti3 . . 148.6(11)
C33A C32A O31 . . 112.0(17)
C33A C32A C34A . . 121(2)
O31 C32A C34A . . 108.5(16)
C33A C32A H32A . . 104.6
O31 C32A H32A . . 104.6
C34A C32A H32A . . 104.6
C33B C32B O31 . . 114.6(18)
C33B C32B C34B . . 112(2)
O31 C32B C34B . . 114.2(19)
C33B C32B H32B . . 104.8
O31 C32B H32B . . 104.8
C34B C32B H32B . . 104.8
C32B C33B H33D . . 109.5
C32B C33B H33E . . 109.5
H33D C33B H33E . . 109.5
C32B C33B H33F . . 109.5
H33D C33B H33F . . 109.5
H33E C33B H33F . . 109.5
C32B C34B H34D . . 109.5
C32B C34B H34E . . 109.5
H34D C34B H34E . . 109.5
C32B C34B H34F . . 109.5
H34D C34B H34F . . 109.5
H34E C34B H34F . . 109.5
C42 O41 Ti3 . . 137.5(3)
O43 C42 O41 . . 125.9(4)
O43 C42 C44 . . 117.9(4)
O41 C42 C44 . . 116.2(4)
C42 O43 Ti2 . . 131.3(3)
C42 C44 H44A . . 109.5
C42 C44 H44B . . 109.5
H44A C44 H44B . . 109.5
C42 C44 H44C . . 109.5
H44A C44 H44C . . 109.5
H44B C44 H44C . . 109.5
C46 O45 Ti3 . . 131.7(3)
O47 C46 O45 . . 125.6(4)
O47 C46 C48 . . 118.0(5)
O45 C46 C48 . . 116.4(4)
C46 O47 Ti2 . . 132.3(3)
C46 C48 H48A . . 109.5
C46 C48 H48B . . 109.5
H48A C48 H48B . . 109.5
C46 C48 H48C . . 109.5
H48A C48 H48C . . 109.5
H48B C48 H48C . . 109.5
C52 O51 Ti2 . . 128.7(2)
O53 C52 O51 . . 125.0(4)
O53 C52 C54 . . 117.7(4)
O51 C52 C54 . . 117.4(4)
C52 O53 Zr1 . 2_677 141.7(3)
C52 C54 H54A . . 109.5
C52 C54 H54B . . 109.5
H54A C54 H54B . . 109.5
C52 C54 H54C . . 109.5
H54A C54 H54C . . 109.5
H54B C54 H54C . . 109.5
C62 O61 Zr1 . . 133.0(3)
O61 C62 O63 . . 126.6(4)
O61 C62 C64 . . 116.6(4)
O63 C62 C64 . . 116.7(4)
C62 O63 Zr1 . 2_677 131.9(3)
C62 C64 H64A . . 109.5
C62 C64 H64B . . 109.5
H64A C64 H64B . . 109.5
C62 C64 H64C . . 109.5
H64A C64 H64C . . 109.5
H64B C64 H64C . . 109.5
C72 O71 Ti3 . . 127.0(3)
O73 C72 O71 . . 124.9(4)
O73 C72 C74 . . 118.9(4)
O71 C72 C74 . . 116.3(4)
C72 O73 Zr1 . . 135.7(3)
C72 C74 H74A . . 109.5
C72 C74 H74B . . 109.5
H74A C74 H74B . . 109.5
C72 C74 H74C . . 109.5
H74A C74 H74C . . 109.5
H74B C74 H74C . . 109.5

loop_
_geom_bond_atom_site_label_1
_geom_bond_atom_site_label_2
_geom_bond_site_symmetry_2
_geom_bond_distance
Zr1 O2 . 2.118(2)
Zr1 O1 . 2.118(2)
Zr1 O2 2_677 2.147(3)
Zr1 O53 2_677 2.191(3)
Zr1 O61 . 2.201(3)
Zr1 O63 2_677 2.210(3)
Zr1 O11 . 2.295(3)
Zr1 O73 . 2.301(3)
Zr1 Ti2 . 3.1578(8)
Zr1 Ti3 . 3.2913(8)
Zr1 Zr1 2_677 3.4454(7)
Ti2 O21 . 1.775(3)
Ti2 O2 2_677 1.827(2)
Ti2 O1 . 1.896(3)
Ti2 O51 . 2.065(3)
Ti2 O43 . 2.097(3)
Ti2 O47 . 2.100(3)
Ti3 O31 . 1.772(3)
Ti3 O11 . 1.921(3)
Ti3 O1 . 1.946(3)
Ti3 O71 . 1.986(3)
Ti3 O41 . 2.044(3)
Ti3 O45 . 2.055(3)
O2 Ti2 2_677 1.827(2)
O2 Zr1 2_677 2.147(3)
O11 C12 . 1.462(6)
C12 C13 . 1.466(8)
C12 C14 . 1.505(7)
C12 H12A . 0.9800
C13 H13A . 0.9600
C13 H13B . 0.9600
C13 H13C . 0.9600
C14 H14A . 0.9600
C14 H14B . 0.9600
C14 H14C . 0.9600
O21 C22 . 1.426(7)
C22 C24 . 1.428(10)
C22 C23 . 1.529(11)
C22 H22A . 0.9800
C23 H23A . 0.9600
C23 H23B . 0.9600
C23 H23C . 0.9600
C24 H24A . 0.9600
C24 H24B . 0.9600
C24 H24C . 0.9600
O31 C32A . 1.407(14)
O31 C32B . 1.408(15)
C32A C33A . 1.396(15)
C32A C34A . 1.456(16)
C32A H32A . 0.9800
C33A H33A . 0.9600
C33A H33B . 0.9600
C33A H33C . 0.9600
C34A H34A . 0.9600
C34A H34B . 0.9600
C34A H34C . 0.9600
C32B C33B . 1.406(16)
C32B C34B . 1.441(16)
C32B H32B . 0.9800
C33B H33D . 0.9600
C33B H33E . 0.9600
C33B H33F . 0.9600
C34B H34D . 0.9600
C34B H34E . 0.9600
C34B H34F . 0.9600
O41 C42 . 1.261(5)
C42 O43 . 1.247(5)
C42 C44 . 1.495(6)
C44 H44A . 0.9600
C44 H44B . 0.9600
C44 H44C . 0.9600
O45 C46 . 1.268(6)
C46 O47 . 1.251(5)
C46 C48 . 1.524(7)
C48 H48A . 0.9600
C48 H48B . 0.9600
C48 H48C . 0.9600
O51 C52 . 1.261(5)
C52 O53 . 1.255(5)
C52 C54 . 1.496(6)
O53 Zr1 2_677 2.191(3)
C54 H54A . 0.9600
C54 H54B . 0.9600
C54 H54C . 0.9600
O61 C62 . 1.250(5)
C62 O63 . 1.265(5)
C62 C64 . 1.498(6)
O63 Zr1 2_677 2.210(3)
C64 H64A . 0.9600
C64 H64B . 0.9600
C64 H64C . 0.9600
O71 C72 . 1.279(5)
C72 O73 . 1.231(5)
C72 C74 . 1.500(6)
C74 H74A . 0.9600
C74 H74B . 0.9600
C74 H74C . 0.9600

loop_
_geom_torsion_atom_site_label_1
_geom_torsion_atom_site_label_2
_geom_torsion_atom_site_label_3
_geom_torsion_atom_site_label_4
_geom_torsion_site_symmetry_1
_geom_torsion_site_symmetry_4
_geom_torsion
O2 Zr1 Ti2 O21 . . -79.65(13)
O1 Zr1 Ti2 O21 . . 92.81(16)
O2 Zr1 Ti2 O21 2_677 . -89.65(16)
O61 Zr1 Ti2 O21 . . -7.05(12)
O63 Zr1 Ti2 O21 2_677 . -156.47(12)
O11 Zr1 Ti2 O21 . . 132.19(13)
O73 Zr1 Ti2 O21 . . 57.72(13)
Ti3 Zr1 Ti2 O21 . . 113.10(11)
Zr1 Zr1 Ti2 O21 2_677 . -83.35(10)
O2 Zr1 Ti2 O2 . 2_677 10.00(19)
O1 Zr1 Ti2 O2 . 2_677 -177.54(17)
O61 Zr1 Ti2 O2 . 2_677 82.60(14)
O63 Zr1 Ti2 O2 2_677 2_677 -66.83(14)
O11 Zr1 Ti2 O2 . 2_677 -138.16(14)
O73 Zr1 Ti2 O2 . 2_677 147.37(14)
Ti3 Zr1 Ti2 O2 . 2_677 -157.25(12)
Zr1 Zr1 Ti2 O2 2_677 2_677 6.30(12)
O2 Zr1 Ti2 O1 . . -172.46(14)
O2 Zr1 Ti2 O1 2_677 . 177.54(17)
O61 Zr1 Ti2 O1 . . -99.86(14)
O63 Zr1 Ti2 O1 2_677 . 110.72(14)
O11 Zr1 Ti2 O1 . . 39.39(14)
O73 Zr1 Ti2 O1 . . -35.09(14)
Ti3 Zr1 Ti2 O1 . . 20.29(12)
Zr1 Zr1 Ti2 O1 2_677 . -176.16(12)
O2 Zr1 Ti2 O51 . . 22.99(14)
O1 Zr1 Ti2 O51 . . -164.56(17)
O2 Zr1 Ti2 O51 2_677 . 12.99(16)
O61 Zr1 Ti2 O51 . . 95.59(13)
O63 Zr1 Ti2 O51 2_677 . -53.84(13)
O11 Zr1 Ti2 O51 . . -125.17(13)
O73 Zr1 Ti2 O51 . . 160.35(14)
Ti3 Zr1 Ti2 O51 . . -144.27(12)
Zr1 Zr1 Ti2 O51 2_677 . 19.28(11)
O2 Zr1 Ti2 O43 . . 99.15(11)
O1 Zr1 Ti2 O43 . . -88.39(15)
O2 Zr1 Ti2 O43 2_677 . 89.15(14)
O61 Zr1 Ti2 O43 . . 171.75(10)
O63 Zr1 Ti2 O43 2_677 . 22.33(11)
O11 Zr1 Ti2 O43 . . -49.01(11)
O73 Zr1 Ti2 O43 . . -123.48(11)
Ti3 Zr1 Ti2 O43 . . -68.10(8)
Zr1 Zr1 Ti2 O43 2_677 . 95.45(8)
O2 Zr1 Ti2 O47 . . 179.28(14)
O1 Zr1 Ti2 O47 . . -8.27(16)
O2 Zr1 Ti2 O47 2_677 . 169.28(17)
O61 Zr1 Ti2 O47 . . -108.12(14)
O63 Zr1 Ti2 O47 2_677 . 102.45(14)
O11 Zr1 Ti2 O47 . . 31.12(14)
O73 Zr1 Ti2 O47 . . -43.36(14)
Ti3 Zr1 Ti2 O47 . . 12.02(12)
Zr1 Zr1 Ti2 O47 2_677 . 175.57(12)
O2 Zr1 Ti3 O31 . . 97.2(4)
O1 Zr1 Ti3 O31 . . 177.1(2)
O2 Zr1 Ti3 O31 2_677 . 143.4(2)
O53 Zr1 Ti3 O31 2_677 . -22.6(2)
O61 Zr1 Ti3 O31 . . -135.8(2)
O63 Zr1 Ti3 O31 2_677 . 66.0(2)
O11 Zr1 Ti3 O31 . . 10.8(2)
O73 Zr1 Ti3 O31 . . -81.7(2)
Ti2 Zr1 Ti3 O31 . . 156.0(2)
Zr1 Zr1 Ti3 O31 2_677 . 134.7(2)
O2 Zr1 Ti3 O11 . . 86.4(3)
O1 Zr1 Ti3 O11 . . 166.30(17)
O2 Zr1 Ti3 O11 2_677 . 132.58(14)
O53 Zr1 Ti3 O11 2_677 . -33.36(15)
O61 Zr1 Ti3 O11 . . -146.61(15)
O63 Zr1 Ti3 O11 2_677 . 55.17(14)
O73 Zr1 Ti3 O11 . . -92.48(15)
Ti2 Zr1 Ti3 O11 . . 145.19(13)
Zr1 Zr1 Ti3 O11 2_677 . 123.92(13)
O2 Zr1 Ti3 O1 . . -79.9(3)
O2 Zr1 Ti3 O1 2_677 . -33.71(14)
O53 Zr1 Ti3 O1 2_677 . 160.35(15)
O61 Zr1 Ti3 O1 . . 47.09(14)
O63 Zr1 Ti3 O1 2_677 . -111.13(14)
O11 Zr1 Ti3 O1 . . -166.30(17)
O73 Zr1 Ti3 O1 . . 101.22(15)
Ti2 Zr1 Ti3 O1 . . -21.10(12)
Zr1 Zr1 Ti3 O1 2_677 . -42.38(13)
O2 Zr1 Ti3 O71 . . -176.5(3)
O1 Zr1 Ti3 O71 . . -96.58(16)
O2 Zr1 Ti3 O71 2_677 . -130.29(12)
O53 Zr1 Ti3 O71 2_677 . 63.77(13)
O61 Zr1 Ti3 O71 . . -49.49(12)
O63 Zr1 Ti3 O71 2_677 . 152.29(12)
O11 Zr1 Ti3 O71 . . 97.12(16)
O73 Zr1 Ti3 O71 . . 4.64(12)
Ti2 Zr1 Ti3 O71 . . -117.68(10)
Zr1 Zr1 Ti3 O71 2_677 . -138.96(10)
O2 Zr1 Ti3 O41 . . 1.1(3)
O1 Zr1 Ti3 O41 . . 81.03(15)
O2 Zr1 Ti3 O41 2_677 . 47.32(12)
O53 Zr1 Ti3 O41 2_677 . -118.62(13)
O61 Zr1 Ti3 O41 . . 128.13(12)
O63 Zr1 Ti3 O41 2_677 . -30.09(12)
O11 Zr1 Ti3 O41 . . -85.26(15)
O73 Zr1 Ti3 O41 . . -177.74(13)
Ti2 Zr1 Ti3 O41 . . 59.93(9)
Zr1 Zr1 Ti3 O41 2_677 . 38.65(10)
O2 Zr1 Ti3 O45 . . -88.8(3)
O1 Zr1 Ti3 O45 . . -8.91(16)
O2 Zr1 Ti3 O45 2_677 . -42.62(13)
O53 Zr1 Ti3 O45 2_677 . 151.44(14)
O61 Zr1 Ti3 O45 . . 38.18(14)
O63 Zr1 Ti3 O45 2_677 . -120.03(13)
O11 Zr1 Ti3 O45 . . -175.20(17)
O73 Zr1 Ti3 O45 . . 92.32(14)
Ti2 Zr1 Ti3 O45 . . -30.01(11)
Zr1 Zr1 Ti3 O45 2_677 . -51.29(12)
O21 Ti2 O1 Ti3 . . 129.2(2)
O2 Ti2 O1 Ti3 2_677 . -130.5(2)
O51 Ti2 O1 Ti3 . . -75.2(5)
O43 Ti2 O1 Ti3 . . -39.3(2)
O47 Ti2 O1 Ti3 . . 41.2(2)
Zr1 Ti2 O1 Ti3 . . -132.1(3)
O21 Ti2 O1 Zr1 . . -98.70(14)
O2 Ti2 O1 Zr1 2_677 . 1.63(11)
O51 Ti2 O1 Zr1 . . 56.9(5)
O43 Ti2 O1 Zr1 . . 92.86(12)
O47 Ti2 O1 Zr1 . . 173.37(13)
O11 Ti3 O1 Ti2 . . 121.3(2)
O71 Ti3 O1 Ti2 . . -148.3(2)
O41 Ti3 O1 Ti2 . . 29.8(2)
O45 Ti3 O1 Ti2 . . -56.9(2)
Zr1 Ti3 O1 Ti2 . . 130.7(3)
O11 Ti3 O1 Zr1 . . -9.43(12)
O71 Ti3 O1 Zr1 . . 80.95(13)
O41 Ti3 O1 Zr1 . . -100.95(13)
O45 Ti3 O1 Zr1 . . 172.44(14)
O2 Zr1 O1 Ti2 . . 11.6(2)
O2 Zr1 O1 Ti2 2_677 . -1.46(10)
O53 Zr1 O1 Ti2 2_677 . -176.23(13)
O61 Zr1 O1 Ti2 . . 76.80(12)
O63 Zr1 O1 Ti2 2_677 . -73.05(13)
O11 Zr1 O1 Ti2 . . -137.23(14)
O73 Zr1 O1 Ti2 . . 145.96(13)
Ti3 Zr1 O1 Ti2 . . -145.59(19)
Zr1 Zr1 O1 Ti2 2_677 . 3.73(12)
O2 Zr1 O1 Ti3 . . 157.16(12)
O2 Zr1 O1 Ti3 2_677 . 144.13(14)
O53 Zr1 O1 Ti3 2_677 . -30.6(2)
O61 Zr1 O1 Ti3 . . -137.61(12)
O63 Zr1 O1 Ti3 2_677 . 72.54(13)
O11 Zr1 O1 Ti3 . . 8.36(11)
O73 Zr1 O1 Ti3 . . -68.45(12)
Ti2 Zr1 O1 Ti3 . . 145.59(19)
Zr1 Zr1 O1 Ti3 2_677 . 149.32(9)
O1 Zr1 O2 Ti2 . 2_677 -175.29(19)
O2 Zr1 O2 Ti2 2_677 2_677 -162.5(3)
O53 Zr1 O2 Ti2 2_677 2_677 9.6(2)
O61 Zr1 O2 Ti2 . 2_677 115.4(3)
O63 Zr1 O2 Ti2 2_677 2_677 -81.7(2)
O11 Zr1 O2 Ti2 . 2_677 -46.6(3)
O73 Zr1 O2 Ti2 . 2_677 64.9(3)
Ti2 Zr1 O2 Ti2 . 2_677 -168.3(2)
Ti3 Zr1 O2 Ti2 . 2_677 -113.8(3)
Zr1 Zr1 O2 Ti2 2_677 2_677 -162.5(3)
O1 Zr1 O2 Zr1 . 2_677 -12.8(2)
O2 Zr1 O2 Zr1 2_677 2_677 0.0
O53 Zr1 O2 Zr1 2_677 2_677 172.10(14)
O61 Zr1 O2 Zr1 . 2_677 -82.13(12)
O63 Zr1 O2 Zr1 2_677 2_677 80.74(12)
O11 Zr1 O2 Zr1 . 2_677 115.89(15)
O73 Zr1 O2 Zr1 . 2_677 -132.66(12)
Ti2 Zr1 O2 Zr1 . 2_677 -5.85(11)
Ti3 Zr1 O2 Zr1 . 2_677 48.7(4)
O31 Ti3 O11 C12 . . 4.4(4)
O1 Ti3 O11 C12 . . -173.3(4)
O71 Ti3 O11 C12 . . 97.7(4)
O41 Ti3 O11 C12 . . -84.0(4)
O45 Ti3 O11 C12 . . -166.3(5)
Zr1 Ti3 O11 C12 . . 178.2(4)
O31 Ti3 O11 Zr1 . . -173.82(13)
O1 Ti3 O11 Zr1 . . 8.46(11)
O71 Ti3 O11 Zr1 . . -80.51(13)
O41 Ti3 O11 Zr1 . . 97.77(12)
O45 Ti3 O11 Zr1 . . 15.5(5)
O2 Zr1 O11 C12 . . 25.2(4)
O1 Zr1 O11 C12 . . 173.3(3)
O2 Zr1 O11 C12 2_677 . 124.4(3)
O53 Zr1 O11 C12 2_677 . -29.8(3)
O61 Zr1 O11 C12 . . -127.3(3)
O63 Zr1 O11 C12 2_677 . 61.6(3)
O73 Zr1 O11 C12 . . -103.3(3)
Ti2 Zr1 O11 C12 . . 149.9(3)
Ti3 Zr1 O11 C12 . . -178.4(4)
Zr1 Zr1 O11 C12 2_677 . 86.5(3)
O2 Zr1 O11 Ti3 . . -156.34(12)
O1 Zr1 O11 Ti3 . . -8.23(10)
O2 Zr1 O11 Ti3 2_677 . -57.16(15)
O53 Zr1 O11 Ti3 2_677 . 148.59(14)
O61 Zr1 O11 Ti3 . . 51.2(2)
O63 Zr1 O11 Ti3 2_677 . -120.00(14)
O73 Zr1 O11 Ti3 . . 75.13(12)
Ti2 Zr1 O11 Ti3 . . -31.70(11)
Zr1 Zr1 O11 Ti3 2_677 . -95.12(14)
Ti3 O11 C12 C13 . . -69.9(5)
Zr1 O11 C12 C13 . . 108.0(4)
Ti3 O11 C12 C14 . . 57.9(6)
Zr1 O11 C12 C14 . . -124.2(4)
O2 Ti2 O21 C22 2_677 . 136.2(8)
O1 Ti2 O21 C22 . . -139.5(8)
O51 Ti2 O21 C22 . . 46.3(8)
O43 Ti2 O21 C22 . . 2.1(10)
O47 Ti2 O21 C22 . . -53.5(8)
Zr1 Ti2 O21 C22 . . 178.4(8)
Ti2 O21 C22 C24 . . 10.0(13)
Ti2 O21 C22 C23 . . -112.1(9)
O11 Ti3 O31 C32A . . -162(2)
O71 Ti3 O31 C32A . . 107(2)
O41 Ti3 O31 C32A . . -71(2)
O45 Ti3 O31 C32A . . 15(2)
Zr1 Ti3 O31 C32A . . -170(2)
O11 Ti3 O31 C32B . . -121.0(18)
O71 Ti3 O31 C32B . . 148.0(18)
O41 Ti3 O31 C32B . . -30.0(18)
O45 Ti3 O31 C32B . . 56.5(18)
Zr1 Ti3 O31 C32B . . -128.6(18)
C32B O31 C32A C33A . . 144(6)
Ti3 O31 C32A C33A . . -127(2)
C32B O31 C32A C34A . . 8(4)
Ti3 O31 C32A C34A . . 97(3)
C32A O31 C32B C33B . . 41(4)
Ti3 O31 C32B C33B . . -87(3)
C32A O31 C32B C34B . . -90(5)
Ti3 O31 C32B C34B . . 141.8(16)
O31 Ti3 O41 C42 . . -178.2(5)
O11 Ti3 O41 C42 . . -74.8(5)
O1 Ti3 O41 C42 . . 5.2(5)
O45 Ti3 O41 C42 . . 90.0(5)
Zr1 Ti3 O41 C42 . . -32.0(5)
Ti3 O41 C42 O43 . . -16.3(8)
Ti3 O41 C42 C44 . . 164.2(4)
O41 C42 O43 Ti2 . . -4.4(7)
C44 C42 O43 Ti2 . . 175.1(3)
O21 Ti2 O43 C42 . . -117.0(5)
O2 Ti2 O43 C42 2_677 . 107.6(4)
O1 Ti2 O43 C42 . . 25.9(4)
O51 Ti2 O43 C42 . . -162.4(4)
O47 Ti2 O43 C42 . . -60.3(4)
Zr1 Ti2 O43 C42 . . 66.6(4)
O31 Ti3 O45 C46 . . -144.2(4)
O11 Ti3 O45 C46 . . 26.7(8)
O1 Ti3 O45 C46 . . 33.7(4)
O71 Ti3 O45 C46 . . 122.6(4)
O41 Ti3 O45 C46 . . -56.2(4)
Zr1 Ti3 O45 C46 . . 39.1(5)
Ti3 O45 C46 O47 . . 1.5(8)
Ti3 O45 C46 C48 . . -178.0(4)
O45 C46 O47 Ti2 . . -34.4(8)
C48 C46 O47 Ti2 . . 145.1(4)
O21 Ti2 O47 C46 . . -89.8(5)
O2 Ti2 O47 C46 2_677 . 49.0(8)
O1 Ti2 O47 C46 . . 14.3(4)
O51 Ti2 O47 C46 . . -178.4(4)
O43 Ti2 O47 C46 . . 105.8(5)
Zr1 Ti2 O47 C46 . . 19.7(5)
O21 Ti2 O51 C52 . . 72.6(4)
O2 Ti2 O51 C52 2_677 . -29.3(4)
O1 Ti2 O51 C52 . . -83.8(6)
O43 Ti2 O51 C52 . . -120.6(4)
O47 Ti2 O51 C52 . . 161.3(3)
Zr1 Ti2 O51 C52 . . -37.8(4)
Ti2 O51 C52 O53 . . 11.2(6)
Ti2 O51 C52 C54 . . -167.8(3)
O51 C52 O53 Zr1 . 2_677 30.5(7)
C54 C52 O53 Zr1 . 2_677 -150.5(4)
O2 Zr1 O61 C62 . . 40.7(4)
O1 Zr1 O61 C62 . . -103.2(4)
O2 Zr1 O61 C62 2_677 . -33.6(4)
O53 Zr1 O61 C62 2_677 . 113.9(4)
O63 Zr1 O61 C62 2_677 . 7.5(5)
O11 Zr1 O61 C62 . . -156.4(3)
O73 Zr1 O61 C62 . . 179.0(4)
Ti2 Zr1 O61 C62 . . -68.1(4)
Ti3 Zr1 O61 C62 . . -127.5(3)
Zr1 Zr1 O61 C62 2_677 . 3.0(3)
Zr1 O61 C62 O63 . . -1.3(7)
Zr1 O61 C62 C64 . . 179.4(3)
O61 C62 O63 Zr1 . 2_677 -3.5(6)
C64 C62 O63 Zr1 . 2_677 175.7(3)
O31 Ti3 O71 C72 . . 137.7(4)
O11 Ti3 O71 C72 . . 34.3(4)
O1 Ti3 O71 C72 . . -45.7(4)
O45 Ti3 O71 C72 . . -130.5(4)
Zr1 Ti3 O71 C72 . . -8.3(4)
Ti3 O71 C72 O73 . . 8.2(7)
Ti3 O71 C72 C74 . . -170.9(4)
O71 C72 O73 Zr1 . . 0.2(7)
C74 C72 O73 Zr1 . . 179.2(4)
O2 Zr1 O73 C72 . . 175.9(4)
O1 Zr1 O73 C72 . . 29.9(4)
O2 Zr1 O73 C72 2_677 . 75.0(4)
O53 Zr1 O73 C72 2_677 . -126.6(4)
O61 Zr1 O73 C72 . . 122.7(4)
O63 Zr1 O73 C72 2_677 . -64.5(5)
O11 Zr1 O73 C72 . . -40.9(4)
Ti2 Zr1 O73 C72 . . 50.0(4)
Ti3 Zr1 O73 C72 . . -4.4(4)
Zr1 Zr1 O73 C72 2_677 . 129.2(4)
